data_7203097
loop_
_publ_author_name
'Babu, N. Jagadeesh'
'Nangia, Ashwini'

_publ_section_title
;
 High Z&#x2032; polymorphs have shorter C--H&#x22EF;O interactions and
 O--H&#x22EF;O hydrogen bonds
;
_journal_issue 11
_journal_name_full CrystEngComm
_journal_page_first 980
_journal_paper_doi 10.1039/b711739f
_journal_volume 9
_journal_year 2007
_chemical_formula_moiety ' C2 H2 N O, 0.5(C4 H4 N2 O2)'
_chemical_formula_sum 'C4 H4 N2 O2'
_chemical_formula_weight 112.09
_chemical_name_common Pyrazine-N,N'-dioxide
_chemical_name_systematic
;
Pyrazine-N,N'-dioxide
;
_chemical_temperature_decomposition 560
_space_group_IT_number 62
_symmetry_cell_setting orthorhombic
_symmetry_space_group_name_Hall '-P 2ac 2n'
_symmetry_space_group_name_H-M 'P n m a'
_atom_sites_solution_hydrogens geom
_atom_sites_solution_primary direct
_atom_sites_solution_secondary difmap
_audit_creation_method SHELXL-97
_cell_angle_alpha 90.00
_cell_angle_beta 90.00
_cell_angle_gamma 90.00
_cell_formula_units_Z 8
_cell_length_a 11.8672(18)
_cell_length_b 12.2217(19)
_cell_length_c 6.4287(10)
_cell_measurement_reflns_used 1512
_cell_measurement_temperature 293(2)
_cell_measurement_theta_max 25.94
_cell_measurement_theta_min 3.33
_cell_volume 932.4(2)
_computing_cell_refinement 'Bruker SMART'
_computing_data_collection 'Bruker SMART'
_computing_data_reduction 'Bruker SAINT'
_computing_molecular_graphics 'Bruker SHELXTL'
_computing_publication_material 'Bruker SHELXTL'
_computing_structure_refinement 'SHELXL-97 (Sheldrick, 1997)'
_computing_structure_solution 'SHELXS-97 (Sheldrick, 1990)'
_diffrn_ambient_temperature 293(2)
_diffrn_measured_fraction_theta_full 1.000
_diffrn_measured_fraction_theta_max 1.000
_diffrn_measurement_device_type 'CCD area detector'
_diffrn_measurement_method 'phi and omega scans'
_diffrn_radiation_monochromator graphite
_diffrn_radiation_source 'fine-focus sealed tube'
_diffrn_radiation_type MoK\a
_diffrn_radiation_wavelength 0.71073
_diffrn_reflns_av_R_equivalents 0.0312
_diffrn_reflns_av_sigmaI/netI 0.0217
_diffrn_reflns_limit_h_max 12
_diffrn_reflns_limit_h_min -14
_diffrn_reflns_limit_k_max 15
_diffrn_reflns_limit_k_min -14
_diffrn_reflns_limit_l_max 7
_diffrn_reflns_limit_l_min -6
_diffrn_reflns_number 4790
_diffrn_reflns_theta_full 26.01
_diffrn_reflns_theta_max 26.01
_diffrn_reflns_theta_min 3.33
_exptl_absorpt_coefficient_mu 0.131
_exptl_absorpt_correction_T_max 0.9922
_exptl_absorpt_correction_T_min 0.9482
_exptl_absorpt_correction_type multi-scan
_exptl_absorpt_process_details 'Bruker AXS SADABS program'
_exptl_crystal_colour colourless
_exptl_crystal_density_diffrn 1.597
_exptl_crystal_density_method 'not measured'
_exptl_crystal_description plate
_exptl_crystal_F_000 464
_exptl_crystal_size_max 0.41
_exptl_crystal_size_mid 0.21
_exptl_crystal_size_min 0.06
_refine_diff_density_max 0.223
_refine_diff_density_min -0.314
_refine_diff_density_rms 0.060
_refine_ls_extinction_method none
_refine_ls_goodness_of_fit_ref 1.151
_refine_ls_hydrogen_treatment constr
_refine_ls_matrix_type full
_refine_ls_number_parameters 85
_refine_ls_number_reflns 956
_refine_ls_number_restraints 0
_refine_ls_restrained_S_all 1.151
_refine_ls_R_factor_all 0.0874
_refine_ls_R_factor_gt 0.0605
_refine_ls_shift/su_max 0.000
_refine_ls_shift/su_mean 0.000
_refine_ls_structure_factor_coef Fsqd
_refine_ls_weighting_details 'calc w=1/[\s^2^(Fo^2^)+(0.0730P)^2^+0.2522P] where P=(Fo^2^+2Fc^2^)/3'
_refine_ls_weighting_scheme calc
_refine_ls_wR_factor_gt 0.1439
_refine_ls_wR_factor_ref 0.1584
_reflns_number_gt 643
_reflns_number_total 956
_reflns_threshold_expression >2sigma(I)
_cod_data_source_file b711739f.txt
_cod_data_source_block pnma
_cod_depositor_comments
;
The following automatic conversions were performed:
'_symmetry_cell_setting' value 'Orthorhombic' changed to 'orthorhombic'
according to '/home/saulius/struct/CIF-dictionaries/cif_core.dic'
dictionary named 'cif_core.dic' version 2.4.1 from 2010-06-29.

Automatic conversion script
Id: cif_fix_enum 1527 2010-12-29 10:47:43Z saulius 

The following automatic conversions were performed:

'_chemical_melting_point' tag was changed to
'_chemical_temperature_decomposition' since the value had been '560K
(decomp) '. The value '560K (decomp) ' was changed to '560'.

Automatic conversion script
Id: cif_fix_values 1646 2011-03-28 12:23:43Z adriana 
;
_cod_original_sg_symbol_H-M 'Pnma '
_cod_database_code 7203097

loop_
_symmetry_equiv_pos_as_xyz
'x, y, z'
'-x+1/2, -y, z+1/2'
'-x, y+1/2, -z'
'x+1/2, -y+1/2, -z+1/2'
'-x, -y, -z'
'x-1/2, y, -z-1/2'
'x, -y-1/2, z'
'-x-1/2, y-1/2, z-1/2'

loop_
_atom_site_label
_atom_site_type_symbol
_atom_site_fract_x
_atom_site_fract_y
_atom_site_fract_z
_atom_site_U_iso_or_equiv
_atom_site_adp_type
_atom_site_occupancy
_atom_site_symmetry_multiplicity
_atom_site_calc_flag
_atom_site_refinement_flags
_atom_site_disorder_assembly
_atom_site_disorder_group
N2 N 0.5620(2) 0.2500 0.1955(4) 0.0328(7) Uani 1 2 d S . .
O2 O 0.4985(2) 0.2500 0.3607(4) 0.0466(7) Uani 1 2 d S . .
O1 O 0.7642(2) 0.2500 -0.3092(4) 0.0714(10) Uani 1 2 d S . .
C1 C 0.7432(3) 0.2500 0.0447(5) 0.0381(9) Uani 1 2 d S . .
H1 H 0.8211 0.2500 0.0613 0.046 Uiso 1 2 calc SR . .
C3 C 0.5188(3) 0.2500 0.0012(5) 0.0368(9) Uani 1 2 d S . .
H3 H 0.4410 0.2500 -0.0157 0.044 Uiso 1 2 calc SR . .
C2 C 0.6762(3) 0.2500 0.2151(5) 0.0369(9) Uani 1 2 d S . .
H2 H 0.7085 0.2500 0.3469 0.044 Uiso 1 2 calc SR . .
N1 N 0.6989(2) 0.2500 -0.1494(4) 0.0424(8) Uani 1 2 d S . .
C4 C 0.5847(3) 0.2500 -0.1677(5) 0.0424(9) Uani 1 2 d S . .
H4 H 0.5520 0.2500 -0.2992 0.051 Uiso 1 2 calc SR . .
O3 O 0.36647(16) 0.49092(17) 0.1660(3) 0.0577(7) Uani 1 1 d . . .
N3 N 0.43087(18) 0.49625(16) 0.3286(3) 0.0365(6) Uani 1 1 d . . .
C5 C 0.3878(2) 0.4920(2) 0.5233(4) 0.0378(7) Uani 1 1 d . . .
H5 H 0.3103 0.4869 0.5413 0.045 Uiso 1 1 calc R . .
C6 C 0.5444(2) 0.50498(19) 0.3080(4) 0.0370(7) Uani 1 1 d . . .
H6 H 0.5760 0.5089 0.1758 0.044 Uiso 1 1 calc R . .

loop_
_atom_site_aniso_label
_atom_site_aniso_U_11
_atom_site_aniso_U_22
_atom_site_aniso_U_33
_atom_site_aniso_U_23
_atom_site_aniso_U_13
_atom_site_aniso_U_12
N2 0.0243(15) 0.0462(17) 0.0279(15) 0.000 0.0006(11) 0.000
O2 0.0301(14) 0.0754(19) 0.0343(13) 0.000 0.0105(10) 0.000
O1 0.0403(17) 0.140(3) 0.0341(16) 0.000 0.0142(12) 0.000
C1 0.0231(18) 0.055(2) 0.036(2) 0.000 -0.0004(14) 0.000
C3 0.0213(17) 0.052(2) 0.0370(19) 0.000 -0.0024(14) 0.000
C2 0.0237(17) 0.054(2) 0.0334(19) 0.000 -0.0026(14) 0.000
N1 0.0313(17) 0.065(2) 0.0307(16) 0.000 0.0012(12) 0.000
C4 0.035(2) 0.061(2) 0.0313(19) 0.000 -0.0070(16) 0.000
O3 0.0364(12) 0.1026(18) 0.0342(11) -0.0040(11) -0.0122(8) -0.0007(10)
N3 0.0259(11) 0.0541(14) 0.0296(11) -0.0031(9) -0.0036(8) 0.0006(9)
C5 0.0223(12) 0.0509(15) 0.0402(14) -0.0035(12) 0.0028(10) -0.0013(10)
C6 0.0268(14) 0.0526(16) 0.0315(13) -0.0011(11) 0.0076(10) -0.0009(10)

loop_
_atom_type_symbol
_atom_type_description
_atom_type_scat_dispersion_real
_atom_type_scat_dispersion_imag
_atom_type_scat_source
C C 0.0033 0.0016 'International Tables Vol C Tables 4.2.6.8 and 6.1.1.4'
H H 0.0000 0.0000 'International Tables Vol C Tables 4.2.6.8 and 6.1.1.4'
N N 0.0061 0.0033 'International Tables Vol C Tables 4.2.6.8 and 6.1.1.4'
O O 0.0106 0.0060 'International Tables Vol C Tables 4.2.6.8 and 6.1.1.4'

loop_
_geom_angle_atom_site_label_1
_geom_angle_atom_site_label_2
_geom_angle_atom_site_label_3
_geom_angle
_geom_angle_site_symmetry_1
_geom_angle_site_symmetry_3
_geom_angle_publ_flag
O2 N2 C3 122.3(3) . . ?
O2 N2 C2 120.0(3) . . ?
C3 N2 C2 117.6(3) . . ?
C2 C1 N1 121.2(3) . . ?
C2 C1 H1 119.4 . . ?
N1 C1 H1 119.4 . . ?
C4 C3 N2 122.0(3) . . ?
C4 C3 H3 119.0 . . ?
N2 C3 H3 119.0 . . ?
C1 C2 N2 120.7(3) . . ?
C1 C2 H2 119.7 . . ?
N2 C2 H2 119.7 . . ?
O1 N1 C1 120.1(3) . . ?
O1 N1 C4 122.1(3) . . ?
C1 N1 C4 117.8(3) . . ?
C3 C4 N1 120.8(3) . . ?
C3 C4 H4 119.6 . . ?
N1 C4 H4 119.6 . . ?
O3 N3 C5 121.4(2) . . ?
O3 N3 C6 120.7(2) . . ?
C5 N3 C6 117.9(2) . . ?
C6 C5 N3 121.2(2) 5_666 . ?
C6 C5 H5 119.4 5_666 . ?
N3 C5 H5 119.4 . . ?
C5 C6 N3 120.9(2) 5_666 . ?
C5 C6 H6 119.5 5_666 . ?
N3 C6 H6 119.5 . . ?

loop_
_geom_bond_atom_site_label_1
_geom_bond_atom_site_label_2
_geom_bond_distance
_geom_bond_site_symmetry_2
_geom_bond_publ_flag
N2 O2 1.302(3) . ?
N2 C3 1.350(4) . ?
N2 C2 1.361(4) . ?
O1 N1 1.287(3) . ?
C1 C2 1.354(5) . ?
C1 N1 1.354(4) . ?
C1 H1 0.9300 . ?
C3 C4 1.338(5) . ?
C3 H3 0.9300 . ?
C2 H2 0.9300 . ?
N1 C4 1.361(4) . ?
C4 H4 0.9300 . ?
O3 N3 1.297(2) . ?
N3 C5 1.353(3) . ?
N3 C6 1.358(3) . ?
C5 C6 1.350(4) 5_666 ?
C5 H5 0.9300 . ?
C6 C5 1.350(4) 5_666 ?
C6 H6 0.9300 . ?
